data_7701208
loop_
_publ_author_name
'Bodenstein, Tilmann'
'Eichh\"ofer, Andreas'

_publ_section_title
;
 Magnetic anisotropy in trigonal planar Fe(ii) bis(trimethylsilyl)amido
 complexes of the type
 [Fe{N(SiMe<sub>3</sub>)<sub>2</sub>}<sub>2</sub>L]-experiment and theory.
;
_journal_issue 41
_journal_name_full 'Dalton transactions (Cambridge, England : 2003)'
_journal_page_first 15699
_journal_page_last 15712
_journal_paper_doi 10.1039/c9dt01702j
_journal_volume 48
_journal_year 2019
_chemical_formula_sum 'C17 H41 Fe N3 Si4'
_chemical_formula_weight 455.74
_chemical_properties_physical Air-sensitive,Moisture-sensitive
_space_group_crystal_system orthorhombic
_space_group_IT_number 18
_space_group_name_Hall 'P 2 2ab'
_space_group_name_H-M_alt 'P 21 21 2'
_symmetry_space_group_name_Hall 'P 2 2ab'
_symmetry_space_group_name_H-M 'P 21 21 2'
_atom_sites_solution_hydrogens geom
_audit_creation_method SHELXL-2014
_audit_update_record
;
2019-03-11 deposited with the CCDC.    2019-09-13 downloaded from the CCDC.
;
_cell_angle_alpha 90
_cell_angle_beta 90
_cell_angle_gamma 90
_cell_formula_units_Z 6
_cell_length_a 11.0457(3)
_cell_length_b 34.2300(13)
_cell_length_c 10.6870(3)
_cell_measurement_reflns_used 23669
_cell_measurement_temperature 200(2)
_cell_measurement_theta_max 25.72
_cell_measurement_theta_min 2.19
_cell_volume 4040.7(2)
_computing_cell_refinement 'STOE X-AREA'
_computing_data_collection 'STOE X-AREA'
_computing_data_reduction 'STOE X-RED'
_computing_structure_refinement 'SHELXL-2014 (Sheldrick, 2014)'
_diffrn_ambient_temperature 200(2)
_diffrn_detector_area_resol_mean 6.67
_diffrn_measured_fraction_theta_full 0.977
_diffrn_measured_fraction_theta_max 0.992
_diffrn_measurement_device_type 'STOE IPDS 2T'
_diffrn_measurement_method 'rotation method'
_diffrn_radiation_type MoK\a
_diffrn_radiation_wavelength 0.71073
_diffrn_reflns_av_R_equivalents 0.0659
_diffrn_reflns_av_unetI/netI 0.0485
_diffrn_reflns_Laue_measured_fraction_full 0.977
_diffrn_reflns_Laue_measured_fraction_max 0.992
_diffrn_reflns_limit_h_max 9
_diffrn_reflns_limit_h_min -13
_diffrn_reflns_limit_k_max 40
_diffrn_reflns_limit_k_min -40
_diffrn_reflns_limit_l_max 12
_diffrn_reflns_limit_l_min -12
_diffrn_reflns_number 15719
_diffrn_reflns_point_group_measured_fraction_full 0.979
_diffrn_reflns_point_group_measured_fraction_max 0.994
_diffrn_reflns_theta_full 25.242
_diffrn_reflns_theta_max 25.090
_diffrn_reflns_theta_min 2.194
_diffrn_source 'sealed X-ray tube, 12 x 0.4 mm long-fine focus'
_exptl_absorpt_coefficient_mu 0.744
_exptl_absorpt_correction_T_max 0.8008
_exptl_absorpt_correction_T_min 0.6624
_exptl_absorpt_correction_type integration
_exptl_absorpt_process_details XRED32
_exptl_crystal_colour 'pale green'
_exptl_crystal_density_diffrn 1.124
_exptl_crystal_description Block
_exptl_crystal_F_000 1476
_exptl_crystal_size_max 0.450
_exptl_crystal_size_mid 0.400
_exptl_crystal_size_min 0.350
_refine_diff_density_max 0.287
_refine_diff_density_min -0.495
_refine_diff_density_rms 0.073
_refine_ls_abs_structure_details
; 
 Refined as an inversion twin. 
;
_refine_ls_abs_structure_Flack 0.40(2)
_refine_ls_extinction_method none
_refine_ls_goodness_of_fit_ref 1.010
_refine_ls_hydrogen_treatment constr
_refine_ls_matrix_type full
_refine_ls_number_parameters 359
_refine_ls_number_reflns 7119
_refine_ls_number_restraints 0
_refine_ls_restrained_S_all 1.010
_refine_ls_R_factor_all 0.0515
_refine_ls_R_factor_gt 0.0438
_refine_ls_shift/su_max 0.000
_refine_ls_shift/su_mean 0.000
_refine_ls_structure_factor_coef Fsqd
_refine_ls_weighting_details 'w=1/[\s^2^(Fo^2^)+(0.0791P)^2^] where P=(Fo^2^+2Fc^2^)/3'
_refine_ls_weighting_scheme calc
_refine_ls_wR_factor_gt 0.1079
_refine_ls_wR_factor_ref 0.1143
_reflns_Friedel_coverage 0.774
_reflns_Friedel_fraction_full 0.982
_reflns_Friedel_fraction_max 0.997
_reflns_number_gt 6171
_reflns_number_total 7119
_reflns_threshold_expression 'I > 2\s(I)'
_cod_data_source_file c9dt01702j2.cif
_cod_data_source_block P21212
_cod_depositor_comments 'Adding full bibliography for 7701207--7701211.cif.'
_cod_database_code 7701208
_shelx_space_group_comment
; 
The symmetry employed for this shelxl refinement is uniquely defined 
by the following loop, which should always be used as a source of 
symmetry information in preference to the above space-group names. 
They are only intended as comments. 
;
_shelxl_version_number 2014-3

loop_
_space_group_symop_operation_xyz
'x, y, z'
'-x, -y, z'
'x+1/2, -y+1/2, -z'
'-x+1/2, y+1/2, -z'

loop_
_atom_site_label
_atom_site_type_symbol
_atom_site_fract_x
_atom_site_fract_y
_atom_site_fract_z
_atom_site_U_iso_or_equiv
_atom_site_adp_type
_atom_site_occupancy
_atom_site_site_symmetry_order
_atom_site_calc_flag
_atom_site_refinement_flags_posn
_atom_site_refinement_flags_adp
_atom_site_refinement_flags_occupancy
Fe1 Fe 0.01712(6) 0.17117(2) 0.80996(5) 0.04687(18) Uani 1 1 d . . .
Si1 Si 0.24853(14) 0.13978(4) 0.67662(13) 0.0560(3) Uani 1 1 d . . .
Si2 Si 0.03872(14) 0.08459(3) 0.71886(12) 0.0519(3) Uani 1 1 d . . .
Si3 Si -0.02719(14) 0.26229(3) 0.81063(12) 0.0533(3) Uani 1 1 d . . .
Si4 Si -0.20652(14) 0.20755(4) 0.68641(13) 0.0560(3) Uani 1 1 d . . .
N1 N 0.1070(4) 0.12940(10) 0.7333(3) 0.0501(9) Uani 1 1 d . . .
N2 N -0.0815(4) 0.21656(10) 0.7765(3) 0.0500(9) Uani 1 1 d . . .
N3 N 0.0199(4) 0.16346(10) 1.0050(3) 0.0512(9) Uani 1 1 d . . .
C1 C 0.2771(8) 0.19336(17) 0.6744(8) 0.106(3) Uani 1 1 d . . .
H1A H 0.2117 0.2065 0.6288 0.159 Uiso 1 1 calc R U .
H1B H 0.3544 0.1986 0.6327 0.159 Uiso 1 1 calc R U .
H1C H 0.2801 0.2032 0.7604 0.159 Uiso 1 1 calc R U .
C2 C 0.2732(7) 0.1220(2) 0.5152(6) 0.089(2) Uani 1 1 d . . .
H2A H 0.2673 0.0934 0.5139 0.134 Uiso 1 1 calc R U .
H2B H 0.3538 0.1299 0.4866 0.134 Uiso 1 1 calc R U .
H2C H 0.2116 0.1331 0.4598 0.134 Uiso 1 1 calc R U .
C3 C 0.3701(7) 0.1180(3) 0.7767(9) 0.105(2) Uani 1 1 d . . .
H3A H 0.3591 0.1266 0.8635 0.158 Uiso 1 1 calc R U .
H3B H 0.4494 0.1266 0.7464 0.158 Uiso 1 1 calc R U .
H3C H 0.3652 0.0895 0.7728 0.158 Uiso 1 1 calc R U .
C4 C -0.0496(7) 0.08036(17) 0.5704(5) 0.0780(18) Uani 1 1 d . . .
H4A H -0.1073 0.1020 0.5647 0.117 Uiso 1 1 calc R U .
H4B H -0.0937 0.0555 0.5697 0.117 Uiso 1 1 calc R U .
H4C H 0.0059 0.0813 0.4989 0.117 Uiso 1 1 calc R U .
C5 C 0.1487(6) 0.04316(13) 0.7215(6) 0.0684(15) Uani 1 1 d . . .
H5A H 0.2033 0.0452 0.6496 0.103 Uiso 1 1 calc R U .
H5B H 0.1045 0.0184 0.7173 0.103 Uiso 1 1 calc R U .
H5C H 0.1959 0.0441 0.7991 0.103 Uiso 1 1 calc R U .
C6 C -0.0674(6) 0.07531(16) 0.8519(6) 0.0721(16) Uani 1 1 d . . .
H6A H -0.0208 0.0707 0.9286 0.108 Uiso 1 1 calc R U .
H6B H -0.1170 0.0523 0.8334 0.108 Uiso 1 1 calc R U .
H6C H -0.1201 0.0981 0.8635 0.108 Uiso 1 1 calc R U .
C7 C 0.1157(6) 0.25974(15) 0.9038(6) 0.0750(16) Uani 1 1 d . . .
H7A H 0.1028 0.2433 0.9778 0.113 Uiso 1 1 calc R U .
H7B H 0.1390 0.2861 0.9303 0.113 Uiso 1 1 calc R U .
H7C H 0.1802 0.2485 0.8523 0.113 Uiso 1 1 calc R U .
C8 C -0.1331(7) 0.29183(16) 0.9083(6) 0.0787(18) Uani 1 1 d . . .
H8A H -0.2066 0.2975 0.8603 0.118 Uiso 1 1 calc R U .
H8B H -0.0938 0.3164 0.9321 0.118 Uiso 1 1 calc R U .
H8C H -0.1544 0.2771 0.9838 0.118 Uiso 1 1 calc R U .
C9 C 0.0064(8) 0.29060(17) 0.6649(6) 0.0809(17) Uani 1 1 d . . .
H9A H 0.0599 0.2752 0.6108 0.121 Uiso 1 1 calc R U .
H9B H 0.0463 0.3152 0.6871 0.121 Uiso 1 1 calc R U .
H9C H -0.0693 0.2962 0.6206 0.121 Uiso 1 1 calc R U .
C10 C -0.3182(6) 0.2485(2) 0.6836(7) 0.0873(19) Uani 1 1 d . . .
H10A H -0.3509 0.2525 0.7679 0.131 Uiso 1 1 calc R U .
H10B H -0.3844 0.2420 0.6262 0.131 Uiso 1 1 calc R U .
H10C H -0.2781 0.2724 0.6554 0.131 Uiso 1 1 calc R U .
C11 C -0.1613(6) 0.1978(2) 0.5206(5) 0.0776(17) Uani 1 1 d . . .
H11A H -0.1300 0.2218 0.4829 0.116 Uiso 1 1 calc R U .
H11B H -0.2319 0.1887 0.4732 0.116 Uiso 1 1 calc R U .
H11C H -0.0983 0.1776 0.5189 0.116 Uiso 1 1 calc R U .
C12 C -0.2887(7) 0.1633(2) 0.7409(8) 0.096(2) Uani 1 1 d . . .
H12A H -0.2334 0.1409 0.7407 0.143 Uiso 1 1 calc R U .
H12B H -0.3569 0.1580 0.6847 0.143 Uiso 1 1 calc R U .
H12C H -0.3190 0.1676 0.8259 0.143 Uiso 1 1 calc R U .
C13 C 0.0977(5) 0.13886(13) 1.0614(5) 0.0533(11) Uani 1 1 d . . .
H13 H 0.1521 0.1242 1.0112 0.064 Uiso 1 1 calc R U .
C14 C 0.1011(5) 0.13421(14) 1.1890(5) 0.0598(12) Uani 1 1 d . . .
H14 H 0.1578 0.1169 1.2263 0.072 Uiso 1 1 calc R U .
C15 C 0.0221(6) 0.15483(15) 1.2615(5) 0.0638(14) Uani 1 1 d . . .
H15 H 0.0231 0.1519 1.3499 0.077 Uiso 1 1 calc R U .
C16 C -0.0598(5) 0.18011(15) 1.2051(5) 0.0620(13) Uani 1 1 d . . .
H16 H -0.1160 0.1946 1.2538 0.074 Uiso 1 1 calc R U .
C17 C -0.0572(5) 0.18355(13) 1.0772(5) 0.0545(12) Uani 1 1 d . . .
H17 H -0.1126 0.2009 1.0381 0.065 Uiso 1 1 calc R U .
Fe2 Fe 0.5000 0.0000 0.11731(8) 0.0461(2) Uani 1 2 d S T P
Si5 Si 0.75932(13) 0.01517(3) 0.21233(11) 0.0472(3) Uani 1 1 d . . .
Si6 Si 0.58460(13) 0.08296(3) 0.21296(13) 0.0513(3) Uani 1 1 d . . .
N4 N 0.6212(4) 0.03570(10) 0.1762(4) 0.0471(8) Uani 1 1 d . . .
N5 N 0.5000 0.0000 -0.0806(5) 0.0604(14) Uani 1 2 d S T P
C18 C 0.8840(5) 0.05147(15) 0.2296(5) 0.0614(12) Uani 1 1 d . . .
H18A H 0.8976 0.0646 0.1494 0.092 Uiso 1 1 calc R U .
H18B H 0.9583 0.0380 0.2554 0.092 Uiso 1 1 calc R U .
H18C H 0.8617 0.0708 0.2931 0.092 Uiso 1 1 calc R U .
C19 C 0.8072(5) -0.01853(15) 0.0831(5) 0.0596(12) Uani 1 1 d . . .
H19A H 0.7403 -0.0362 0.0624 0.089 Uiso 1 1 calc R U .
H19B H 0.8774 -0.0338 0.1103 0.089 Uiso 1 1 calc R U .
H19C H 0.8289 -0.0032 0.0090 0.089 Uiso 1 1 calc R U .
C20 C 0.7532(6) -0.01166(15) 0.3643(5) 0.0656(14) Uani 1 1 d . . .
H20A H 0.7401 0.0070 0.4326 0.098 Uiso 1 1 calc R U .
H20B H 0.8298 -0.0255 0.3777 0.098 Uiso 1 1 calc R U .
H20C H 0.6866 -0.0305 0.3624 0.098 Uiso 1 1 calc R U .
C21 C 0.6727(6) 0.11877(15) 0.1190(7) 0.0796(18) Uani 1 1 d . . .
H21A H 0.7578 0.1180 0.1447 0.119 Uiso 1 1 calc R U .
H21B H 0.6402 0.1451 0.1326 0.119 Uiso 1 1 calc R U .
H21C H 0.6665 0.1121 0.0300 0.119 Uiso 1 1 calc R U .
C22 C 0.4223(5) 0.09362(14) 0.1762(6) 0.0678(14) Uani 1 1 d . . .
H22A H 0.4093 0.0915 0.0858 0.102 Uiso 1 1 calc R U .
H22B H 0.4023 0.1201 0.2039 0.102 Uiso 1 1 calc R U .
H22C H 0.3704 0.0748 0.2197 0.102 Uiso 1 1 calc R U .
C23 C 0.6054(7) 0.09323(16) 0.3835(6) 0.0745(16) Uani 1 1 d . . .
H23A H 0.5509 0.0766 0.4323 0.112 Uiso 1 1 calc R U .
H23B H 0.5869 0.1207 0.4003 0.112 Uiso 1 1 calc R U .
H23C H 0.6894 0.0878 0.4073 0.112 Uiso 1 1 calc R U .
C24 C 0.5734(6) 0.02400(18) -0.1451(6) 0.0733(16) Uani 1 1 d . . .
H24 H 0.6263 0.0410 -0.1008 0.088 Uiso 1 1 calc R U .
C25 C 0.5739(7) 0.0246(2) -0.2741(6) 0.089(2) Uani 1 1 d . . .
H25 H 0.6256 0.0421 -0.3179 0.107 Uiso 1 1 calc R U .
C26 C 0.5000 0.0000 -0.3381(8) 0.101(4) Uani 1 2 d S T P
H26 H 0.5000 0.0000 -0.4270 0.121 Uiso 1 2 calc R U P

loop_
_atom_site_aniso_label
_atom_site_aniso_U_11
_atom_site_aniso_U_22
_atom_site_aniso_U_33
_atom_site_aniso_U_23
_atom_site_aniso_U_13
_atom_site_aniso_U_12
Fe1 0.0676(4) 0.0362(3) 0.0368(3) -0.0015(2) 0.0017(3) 0.0043(3)
Si1 0.0727(9) 0.0483(6) 0.0472(7) -0.0045(5) 0.0096(7) -0.0016(6)
Si2 0.0767(9) 0.0376(5) 0.0413(6) -0.0019(5) 0.0001(6) -0.0005(5)
Si3 0.0755(9) 0.0378(5) 0.0466(6) 0.0003(5) 0.0057(7) 0.0051(5)
Si4 0.0669(9) 0.0577(7) 0.0435(7) -0.0018(6) -0.0013(6) 0.0083(6)
N1 0.073(3) 0.0398(18) 0.0378(18) 0.0000(15) 0.0059(18) -0.0016(17)
N2 0.070(3) 0.0412(17) 0.0386(18) -0.0011(15) 0.0010(18) 0.0027(16)
N3 0.070(3) 0.0418(17) 0.0417(19) -0.0015(15) 0.003(2) 0.0000(18)
C1 0.130(7) 0.061(3) 0.127(6) -0.013(4) 0.061(6) -0.020(4)
C2 0.103(5) 0.098(5) 0.067(4) -0.018(3) 0.027(4) -0.010(4)
C3 0.084(5) 0.129(6) 0.103(6) 0.025(5) -0.014(4) -0.011(5)
C4 0.112(5) 0.063(3) 0.059(3) -0.004(3) -0.016(3) -0.013(3)
C5 0.095(4) 0.043(2) 0.068(3) 0.002(2) 0.004(3) 0.007(2)
C6 0.097(5) 0.053(3) 0.067(3) -0.001(2) 0.014(3) -0.012(3)
C7 0.094(4) 0.052(3) 0.079(4) -0.013(3) -0.019(3) -0.001(3)
C8 0.107(5) 0.052(3) 0.077(4) -0.011(3) 0.019(4) 0.005(3)
C9 0.114(5) 0.062(3) 0.066(3) 0.012(3) 0.012(4) -0.006(3)
C10 0.085(4) 0.100(5) 0.077(4) -0.013(4) -0.013(4) 0.033(4)
C11 0.086(4) 0.093(4) 0.053(3) -0.019(3) -0.001(3) 0.011(3)
C12 0.083(5) 0.101(5) 0.102(5) 0.010(4) -0.009(4) -0.023(4)
C13 0.067(3) 0.046(2) 0.047(3) 0.000(2) -0.002(2) 0.004(2)
C14 0.080(3) 0.056(2) 0.044(3) 0.003(2) -0.001(3) -0.001(2)
C15 0.088(4) 0.065(3) 0.038(2) 0.001(2) 0.001(3) -0.005(3)
C16 0.079(3) 0.065(3) 0.042(3) -0.006(2) 0.010(2) 0.001(2)
C17 0.072(3) 0.047(2) 0.044(3) -0.0023(19) 0.002(2) 0.004(2)
Fe2 0.0586(6) 0.0366(4) 0.0431(4) 0.000 0.000 -0.0002(4)
Si5 0.0588(7) 0.0429(5) 0.0400(6) 0.0015(5) 0.0004(5) 0.0013(5)
Si6 0.0659(8) 0.0351(5) 0.0530(7) 0.0005(5) 0.0009(6) 0.0000(5)
N4 0.061(2) 0.0373(16) 0.0430(19) 0.0016(15) 0.0019(18) 0.0034(15)
N5 0.072(4) 0.059(3) 0.050(3) 0.000 0.000 0.008(3)
C18 0.063(3) 0.063(3) 0.058(3) -0.004(2) -0.001(2) -0.003(2)
C19 0.066(3) 0.060(3) 0.053(3) -0.006(2) 0.003(2) 0.006(2)
C20 0.085(4) 0.060(3) 0.052(3) 0.011(2) 0.001(3) 0.007(3)
C21 0.089(4) 0.045(3) 0.104(5) 0.011(3) 0.012(4) -0.001(3)
C22 0.080(4) 0.043(2) 0.081(4) 0.007(3) -0.001(3) 0.010(2)
C23 0.097(5) 0.062(3) 0.065(3) -0.013(3) -0.004(3) 0.018(3)
C24 0.084(4) 0.077(4) 0.059(3) 0.014(3) 0.006(3) 0.003(3)
C25 0.104(5) 0.108(5) 0.055(3) 0.019(4) 0.013(4) 0.019(4)
C26 0.122(9) 0.139(9) 0.043(4) 0.000 0.000 0.030(8)

loop_
_atom_type_symbol
_atom_type_description
_atom_type_scat_dispersion_real
_atom_type_scat_dispersion_imag
_atom_type_scat_source
C C 0.0033 0.0016 'International Tables Vol C Tables 4.2.6.8 and 6.1.1.4'
H H 0.0000 0.0000 'International Tables Vol C Tables 4.2.6.8 and 6.1.1.4'
Fe Fe 0.3463 0.8444 'International Tables Vol C Tables 4.2.6.8 and 6.1.1.4'
N N 0.0061 0.0033 'International Tables Vol C Tables 4.2.6.8 and 6.1.1.4'
Si Si 0.0817 0.0704 'International Tables Vol C Tables 4.2.6.8 and 6.1.1.4'

loop_
_geom_angle_atom_site_label_1
_geom_angle_atom_site_label_2
_geom_angle_atom_site_label_3
_geom_angle
_geom_angle_site_symmetry_1
_geom_angle_site_symmetry_3
N1 Fe1 N2 144.14(16) . .
N1 Fe1 N3 108.75(16) . .
N2 Fe1 N3 107.03(15) . .
N1 Si1 C2 113.3(3) . .
N1 Si1 C1 111.3(3) . .
C2 Si1 C1 106.7(3) . .
N1 Si1 C3 111.7(3) . .
C2 Si1 C3 107.2(4) . .
C1 Si1 C3 106.1(4) . .
N1 Si2 C5 113.1(3) . .
N1 Si2 C4 112.0(2) . .
C5 Si2 C4 107.1(3) . .
N1 Si2 C6 111.0(2) . .
C5 Si2 C6 105.5(3) . .
C4 Si2 C6 107.8(3) . .
N2 Si3 C8 113.2(3) . .
N2 Si3 C7 111.5(2) . .
C8 Si3 C7 104.9(3) . .
N2 Si3 C9 111.4(2) . .
C8 Si3 C9 108.0(3) . .
C7 Si3 C9 107.5(3) . .
N2 Si4 C12 111.4(3) . .
N2 Si4 C10 114.0(3) . .
C12 Si4 C10 107.1(4) . .
N2 Si4 C11 110.5(3) . .
C12 Si4 C11 106.3(4) . .
C10 Si4 C11 107.2(3) . .
Si1 N1 Si2 123.7(2) . .
Si1 N1 Fe1 117.8(2) . .
Si2 N1 Fe1 118.4(2) . .
Si4 N2 Si3 124.5(2) . .
Si4 N2 Fe1 114.46(19) . .
Si3 N2 Fe1 119.8(2) . .
C17 N3 C13 118.0(4) . .
C17 N3 Fe1 119.9(3) . .
C13 N3 Fe1 122.2(3) . .
N3 C13 C14 122.4(5) . .
C15 C14 C13 119.1(5) . .
C14 C15 C16 119.5(5) . .
C17 C16 C15 118.2(5) . .
N3 C17 C16 122.9(5) . .
N4 Fe2 N4 141.7(2) . 2_655
N4 Fe2 N5 109.14(11) . .
N4 Fe2 N5 109.14(11) 2_655 .
N4 Si5 C18 113.9(2) . .
N4 Si5 C20 111.3(2) . .
C18 Si5 C20 105.6(3) . .
N4 Si5 C19 109.6(2) . .
C18 Si5 C19 105.9(2) . .
C20 Si5 C19 110.4(2) . .
N4 Si6 C21 112.0(2) . .
N4 Si6 C23 111.8(2) . .
C21 Si6 C23 109.8(3) . .
N4 Si6 C22 111.2(2) . .
C21 Si6 C22 105.0(3) . .
C23 Si6 C22 106.6(3) . .
Si6 N4 Si5 122.8(2) . .
Si6 N4 Fe2 120.8(2) . .
Si5 N4 Fe2 115.57(18) . .
C24 N5 C24 118.3(7) 2_655 .
C24 N5 Fe2 120.9(4) 2_655 .
C24 N5 Fe2 120.8(4) . .
N5 C24 C25 121.6(7) . .
C26 C25 C24 119.5(8) . .
C25 C26 C25 119.5(8) . 2_655

loop_
_geom_bond_atom_site_label_1
_geom_bond_atom_site_label_2
_geom_bond_distance
_geom_bond_site_symmetry_2
Fe1 N1 1.924(4) .
Fe1 N2 1.931(4) .
Fe1 N3 2.101(4) .
Si1 N1 1.714(4) .
Si1 C2 1.850(6) .
Si1 C1 1.861(6) .
Si1 C3 1.871(8) .
Si2 N1 1.716(4) .
Si2 C5 1.867(5) .
Si2 C4 1.868(6) .
Si2 C6 1.870(6) .
Si3 N2 1.715(4) .
Si3 C8 1.866(6) .
Si3 C7 1.868(6) .
Si3 C9 1.871(6) .
Si4 N2 1.712(4) .
Si4 C12 1.861(7) .
Si4 C10 1.867(6) .
Si4 C11 1.871(6) .
N3 C17 1.340(6) .
N3 C13 1.345(6) .
C13 C14 1.374(7) .
C14 C15 1.364(8) .
C15 C16 1.389(8) .
C16 C17 1.373(7) .
Fe2 N4 1.918(4) .
Fe2 N4 1.918(4) 2_655
Fe2 N5 2.115(6) .
Si5 N4 1.724(4) .
Si5 C18 1.864(5) .
Si5 C20 1.867(5) .
Si5 C19 1.876(5) .
Si6 N4 1.713(3) .
Si6 C21 1.860(6) .
Si6 C23 1.870(6) .
Si6 C22 1.871(6) .
N5 C24 1.345(7) 2_655
N5 C24 1.345(7) .
C24 C25 1.378(9) .
C25 C26 1.357(9) .
C26 C25 1.358(9) 2_655
